data_4109660
loop_
_publ_author_name
'Ahmet Gunay'
'William D. Jones'

_publ_contact_author_address 'Department of Chemistry, University of Rochester, Rochester, New York 14627'
_publ_contact_author_email jones@chem.rochester.edu
_publ_contact_author_name 'William D. Jones'
_publ_section_title
;
 Cleavage of Carbon-Carbon Bonds of Diphenylacetylene and Its Derivatives
 via Photolysis of Pt Complexes: Tuning the C-C Bond Formation Energy
 toward Selective C-C Bond Activation
;
_journal_name_full 'Journal of the American Chemical Society'
_journal_page_first 8729
_journal_page_last 8735
_journal_paper_doi 10.1021/ja071698k
_journal_volume 129
_journal_year 2007
_chemical_formula_moiety 'C33 H51 F P2 Pt'
_chemical_formula_sum 'C33 H51 F P2 Pt'
_chemical_formula_weight 723.77
_chemical_name_common jonag14
_chemical_name_systematic 'Ni(dippe)(C6H4F-CC-C6H4Me) , 9'
_space_group_IT_number 14
_symmetry_cell_setting monoclinic
_symmetry_space_group_name_Hall '-P 2ybc'
_symmetry_space_group_name_H-M 'P 1 21/c 1'
_atom_sites_solution_hydrogens geom
_atom_sites_solution_primary direct
_atom_sites_solution_secondary difmap
_audit_creation_method SHELXL-97
_cell_angle_alpha 90.00
_cell_angle_beta 95.896(1)
_cell_angle_gamma 90.00
_cell_formula_units_Z 12
_cell_length_a 31.7594(16)
_cell_length_b 18.1394(9)
_cell_length_c 16.7047(8)
_cell_measurement_reflns_used 3525
_cell_measurement_temperature 150.0(1)
_cell_measurement_theta_max 28.39
_cell_measurement_theta_min 2.45
_cell_volume 9572.6(8)
_computing_cell_refinement 'SAINT (Bruker, 2003)'
_computing_data_collection 'APEX2 (Bruker, 2004)'
_computing_data_reduction 'SAINT (Bruker, 2003)'
_computing_molecular_graphics 'SHELXTL (Bruker, 2000)'
_computing_publication_material 'SHELXTL (Bruker, 2000)'
_computing_structure_refinement 'SHELXL-97 (Sheldrick, 1997)'
_computing_structure_solution 'SHELXS-97 (Sheldrick, 1997)'
_diffrn_ambient_temperature 150.0(1)
_diffrn_measured_fraction_theta_full 0.988
_diffrn_measured_fraction_theta_max 0.988
_diffrn_measurement_device_type 'Bruker SMART APEX II CCD Platform'
_diffrn_measurement_method 'area detector, \w scans per \f'
_diffrn_radiation_monochromator graphite
_diffrn_radiation_source 'fine-focus sealed tube'
_diffrn_radiation_type MoK\a
_diffrn_radiation_wavelength 0.71073
_diffrn_reflns_av_R_equivalents 0.0634
_diffrn_reflns_av_sigmaI/netI 0.0570
_diffrn_reflns_limit_h_max 44
_diffrn_reflns_limit_h_min -44
_diffrn_reflns_limit_k_max 25
_diffrn_reflns_limit_k_min -25
_diffrn_reflns_limit_l_max 23
_diffrn_reflns_limit_l_min -23
_diffrn_reflns_number 148837
_diffrn_reflns_theta_full 30.51
_diffrn_reflns_theta_max 30.51
_diffrn_reflns_theta_min 0.64
_exptl_absorpt_coefficient_mu 4.523
_exptl_absorpt_correction_T_max 0.4048
_exptl_absorpt_correction_T_min 0.2528
_exptl_absorpt_correction_type multi-scan
_exptl_absorpt_process_details 'SADABS (Blessing, 1995)'
_exptl_crystal_colour colorless
_exptl_crystal_density_diffrn 1.507
_exptl_crystal_description block
_exptl_crystal_F_000 4392
_exptl_crystal_size_max 0.36
_exptl_crystal_size_mid 0.28
_exptl_crystal_size_min 0.20
_refine_diff_density_max 4.464
_refine_diff_density_min -3.169
_refine_diff_density_rms 0.156
_refine_ls_extinction_method none
_refine_ls_goodness_of_fit_ref 1.028
_refine_ls_hydrogen_treatment constr
_refine_ls_matrix_type full
_refine_ls_number_parameters 1039
_refine_ls_number_reflns 28858
_refine_ls_number_restraints 0
_refine_ls_restrained_S_all 1.028
_refine_ls_R_factor_all 0.0826
_refine_ls_R_factor_gt 0.0472
_refine_ls_shift/su_max 0.003
_refine_ls_shift/su_mean 0.000
_refine_ls_structure_factor_coef Fsqd
_refine_ls_weighting_details 'calc w=1/[\s^2^(Fo^2^)+(0.0437P)^2^+34.4557P] where P=(Fo^2^+2Fc^2^)/3'
_refine_ls_weighting_scheme calc
_refine_ls_wR_factor_gt 0.1052
_refine_ls_wR_factor_ref 0.1161
_reflns_number_gt 19713
_reflns_number_total 28858
_reflns_threshold_expression >2sigma(I)
_cod_data_source_file ja071698krom20070310_091924.cif
_cod_data_source_block jonag14
_cod_database_code 4109660

loop_
_symmetry_equiv_pos_as_xyz
'x, y, z'
'-x, y+1/2, -z+1/2'
'-x, -y, -z'
'x, -y-1/2, z-1/2'

loop_
_atom_site_label
_atom_site_type_symbol
_atom_site_fract_x
_atom_site_fract_y
_atom_site_fract_z
_atom_site_U_iso_or_equiv
_atom_site_adp_type
_atom_site_occupancy
_atom_site_symmetry_multiplicity
_atom_site_calc_flag
_atom_site_refinement_flags
Pt1 Pt 0.151856(6) 0.284702(10) 0.650542(11) 0.02406(5) Uani 1 1 d .
P1 P 0.20149(4) 0.21985(7) 0.72928(7) 0.0248(2) Uani 1 1 d .
P2 P 0.10718(4) 0.18579(7) 0.65371(8) 0.0258(3) Uani 1 1 d .
C1 C 0.17488(16) 0.3819(3) 0.6119(3) 0.0300(11) Uani 1 1 d .
C2 C 0.13725(17) 0.3714(3) 0.5746(3) 0.0316(11) Uani 1 1 d .
C3 C 0.21116(16) 0.4311(3) 0.6154(3) 0.0317(11) Uani 1 1 d .
C4 C 0.22539(18) 0.4702(3) 0.6836(4) 0.0383(13) Uani 1 1 d .
H4A H 0.2105 0.4660 0.7298 0.046 Uiso 1 1 calc R
C5 C 0.26081(19) 0.5155(3) 0.6871(4) 0.0434(14) Uani 1 1 d .
H5A H 0.2701 0.5419 0.7348 0.052 Uiso 1 1 calc R
C6 C 0.28219(18) 0.5210(3) 0.6193(4) 0.0451(15) Uani 1 1 d .
F1 F 0.31775(12) 0.5638(2) 0.6231(3) 0.0655(12) Uani 1 1 d .
C7 C 0.26941(19) 0.4834(4) 0.5505(4) 0.0458(15) Uani 1 1 d .
H7A H 0.2849 0.4878 0.5051 0.055 Uiso 1 1 calc R
C8 C 0.23396(18) 0.4389(3) 0.5465(4) 0.0390(13) Uani 1 1 d .
H8A H 0.2248 0.4135 0.4981 0.047 Uiso 1 1 calc R
C9 C 0.10779(17) 0.4082(3) 0.5143(3) 0.0334(12) Uani 1 1 d .
C10 C 0.06405(19) 0.4006(4) 0.5139(4) 0.0444(14) Uani 1 1 d .
H10A H 0.0527 0.3683 0.5510 0.053 Uiso 1 1 calc R
C11 C 0.0373(2) 0.4402(4) 0.4592(4) 0.0454(15) Uani 1 1 d .
H11A H 0.0076 0.4333 0.4596 0.054 Uiso 1 1 calc R
C12 C 0.05067(19) 0.4886(3) 0.4049(3) 0.0392(13) Uani 1 1 d .
C13 C 0.09502(19) 0.4951(3) 0.4035(3) 0.0379(13) Uani 1 1 d .
H13A H 0.1060 0.5268 0.3655 0.046 Uiso 1 1 calc R
C14 C 0.12262(18) 0.4554(3) 0.4576(3) 0.0361(12) Uani 1 1 d .
H14A H 0.1523 0.4606 0.4557 0.043 Uiso 1 1 calc R
C15 C 0.25395(16) 0.2137(3) 0.6850(3) 0.0303(11) Uani 1 1 d .
C16 C 0.27972(17) 0.2837(3) 0.7033(4) 0.0379(12) Uani 1 1 d .
H16A H 0.3057 0.2815 0.6763 0.057 Uiso 1 1 calc R
H16B H 0.2871 0.2879 0.7616 0.057 Uiso 1 1 calc R
H16C H 0.2630 0.3266 0.6839 0.057 Uiso 1 1 calc R
C17 C 0.24423(19) 0.2081(3) 0.5941(3) 0.0385(13) Uani 1 1 d .
H17A H 0.2707 0.2096 0.5688 0.058 Uiso 1 1 calc R
H17B H 0.2261 0.2494 0.5746 0.058 Uiso 1 1 calc R
H17C H 0.2296 0.1615 0.5805 0.058 Uiso 1 1 calc R
C18 C 0.28093(18) 0.1460(3) 0.7130(4) 0.0391(13) Uani 1 1 d .
H18A H 0.3078 0.1475 0.6889 0.059 Uiso 1 1 calc R
H18B H 0.2656 0.1008 0.6960 0.059 Uiso 1 1 calc R
H18C H 0.2866 0.1466 0.7717 0.059 Uiso 1 1 calc R
C19 C 0.21261(17) 0.2446(3) 0.8403(3) 0.0303(11) Uani 1 1 d .
C20 C 0.17327(18) 0.2221(4) 0.8810(3) 0.0397(13) Uani 1 1 d .
H20A H 0.1771 0.2364 0.9378 0.059 Uiso 1 1 calc R
H20B H 0.1694 0.1686 0.8768 0.059 Uiso 1 1 calc R
H20C H 0.1483 0.2470 0.8542 0.059 Uiso 1 1 calc R
C21 C 0.2162(2) 0.3283(3) 0.8477(4) 0.0421(14) Uani 1 1 d .
H21A H 0.2170 0.3425 0.9045 0.063 Uiso 1 1 calc R
H21B H 0.1916 0.3514 0.8172 0.063 Uiso 1 1 calc R
H21C H 0.2421 0.3449 0.8262 0.063 Uiso 1 1 calc R
C22 C 0.25098(19) 0.2072(4) 0.8838(3) 0.0435(14) Uani 1 1 d .
H22A H 0.2514 0.2155 0.9419 0.065 Uiso 1 1 calc R
H22B H 0.2767 0.2276 0.8649 0.065 Uiso 1 1 calc R
H22C H 0.2496 0.1541 0.8729 0.065 Uiso 1 1 calc R
C23 C 0.09669(17) 0.1372(3) 0.5540(3) 0.0327(11) Uani 1 1 d .
C24 C 0.13904(19) 0.1064(4) 0.5325(3) 0.0426(14) Uani 1 1 d .
H24A H 0.1355 0.0864 0.4777 0.064 Uiso 1 1 calc R
H24B H 0.1486 0.0671 0.5704 0.064 Uiso 1 1 calc R
H24C H 0.1602 0.1459 0.5356 0.064 Uiso 1 1 calc R
C25 C 0.08162(18) 0.1937(3) 0.4877(3) 0.0375(13) Uani 1 1 d .
H25A H 0.0793 0.1693 0.4350 0.056 Uiso 1 1 calc R
H25B H 0.1021 0.2341 0.4882 0.056 Uiso 1 1 calc R
H25C H 0.0539 0.2133 0.4978 0.056 Uiso 1 1 calc R
C26 C 0.0649(2) 0.0730(3) 0.5513(4) 0.0430(14) Uani 1 1 d .
H26A H 0.0654 0.0461 0.5005 0.065 Uiso 1 1 calc R
H26B H 0.0364 0.0925 0.5550 0.065 Uiso 1 1 calc R
H26C H 0.0726 0.0396 0.5965 0.065 Uiso 1 1 calc R
C27 C 0.05598(16) 0.1968(3) 0.7001(3) 0.0317(11) Uani 1 1 d .
C28 C 0.03672(18) 0.1249(3) 0.7284(4) 0.0404(13) Uani 1 1 d .
H28A H 0.0105 0.1360 0.7521 0.061 Uiso 1 1 calc R
H28B H 0.0568 0.1012 0.7688 0.061 Uiso 1 1 calc R
H28C H 0.0306 0.0918 0.6824 0.061 Uiso 1 1 calc R
C29 C 0.02257(19) 0.2358(4) 0.6416(4) 0.0500(17) Uani 1 1 d .
H29A H -0.0026 0.2462 0.6690 0.075 Uiso 1 1 calc R
H29B H 0.0148 0.2039 0.5950 0.075 Uiso 1 1 calc R
H29C H 0.0342 0.2821 0.6233 0.075 Uiso 1 1 calc R
C30 C 0.06563(19) 0.2452(4) 0.7745(4) 0.0451(15) Uani 1 1 d .
H30A H 0.0390 0.2603 0.7947 0.068 Uiso 1 1 calc R
H30B H 0.0813 0.2891 0.7602 0.068 Uiso 1 1 calc R
H30C H 0.0827 0.2174 0.8163 0.068 Uiso 1 1 calc R
C31 C 0.18381(16) 0.1222(3) 0.7285(3) 0.0299(11) Uani 1 1 d .
H31A H 0.1949 0.0962 0.6829 0.036 Uiso 1 1 calc R
H31B H 0.1958 0.0980 0.7789 0.036 Uiso 1 1 calc R
C32 C 0.13483(17) 0.1152(3) 0.7208(3) 0.0298(11) Uani 1 1 d .
H32A H 0.1251 0.1195 0.7750 0.036 Uiso 1 1 calc R
H32B H 0.1268 0.0655 0.6997 0.036 Uiso 1 1 calc R
C97 C 0.0216(2) 0.5340(4) 0.3495(4) 0.0553(18) Uani 1 1 d .
H97D H -0.0078 0.5214 0.3566 0.083 Uiso 1 1 calc R
H97E H 0.0269 0.5241 0.2937 0.083 Uiso 1 1 calc R
H97F H 0.0265 0.5863 0.3615 0.083 Uiso 1 1 calc R
Pt2 Pt 0.179659(6) 0.718404(10) 0.734991(11) 0.02520(5) Uani 1 1 d .
P3 P 0.13677(4) 0.75848(8) 0.62559(8) 0.0295(3) Uani 1 1 d .
P4 P 0.22570(4) 0.80968(7) 0.71049(8) 0.0269(3) Uani 1 1 d .
C33 C 0.15696(17) 0.6293(3) 0.7917(3) 0.0295(11) Uani 1 1 d .
C34 C 0.19483(16) 0.6421(3) 0.8244(3) 0.0280(10) Uani 1 1 d .
C35 C 0.12185(16) 0.5782(3) 0.7969(3) 0.0304(11) Uani 1 1 d .
C36 C 0.09228(17) 0.5909(3) 0.8512(3) 0.0349(12) Uani 1 1 d .
H36A H 0.0938 0.6350 0.8820 0.042 Uiso 1 1 calc R
C37 C 0.06037(17) 0.5398(4) 0.8609(4) 0.0431(15) Uani 1 1 d .
H37A H 0.0405 0.5487 0.8986 0.052 Uiso 1 1 calc R
C38 C 0.05799(19) 0.4778(4) 0.8163(4) 0.0449(16) Uani 1 1 d .
F2 F 0.02751(13) 0.4260(3) 0.8262(3) 0.0737(14) Uani 1 1 d .
C39 C 0.0861(2) 0.4631(4) 0.7607(4) 0.0486(16) Uani 1 1 d .
H39A H 0.0839 0.4190 0.7300 0.058 Uiso 1 1 calc R
C40 C 0.11760(19) 0.5145(3) 0.7505(4) 0.0404(13) Uani 1 1 d .
H40A H 0.1366 0.5058 0.7111 0.048 Uiso 1 1 calc R
C41 C 0.22477(16) 0.6048(3) 0.8834(3) 0.0280(10) Uani 1 1 d .
C42 C 0.26617(17) 0.6288(3) 0.9033(3) 0.0324(11) Uani 1 1 d .
H42A H 0.2749 0.6736 0.8806 0.039 Uiso 1 1 calc R
C43 C 0.29519(18) 0.5898(3) 0.9549(3) 0.0356(12) Uani 1 1 d .
H43A H 0.3232 0.6079 0.9664 0.043 Uiso 1 1 calc R
C44 C 0.28349(19) 0.5248(3) 0.9896(3) 0.0356(12) Uani 1 1 d .
C45 C 0.2417(2) 0.5010(3) 0.9721(4) 0.0413(14) Uani 1 1 d .
H45A H 0.2326 0.4572 0.9964 0.050 Uiso 1 1 calc R
C46 C 0.21339(19) 0.5397(3) 0.9201(3) 0.0363(12) Uani 1 1 d .
H46A H 0.1853 0.5216 0.9089 0.044 Uiso 1 1 calc R
C47 C 0.12343(19) 0.6831(3) 0.5486(3) 0.0384(13) Uani 1 1 d .
C48 C 0.0883(2) 0.6343(4) 0.5760(4) 0.0445(14) Uani 1 1 d .
H48A H 0.0843 0.5912 0.5407 0.067 Uiso 1 1 calc R
H48B H 0.0618 0.6625 0.5733 0.067 Uiso 1 1 calc R
H48C H 0.0961 0.6182 0.6315 0.067 Uiso 1 1 calc R
C49 C 0.1107(2) 0.7108(4) 0.4621(4) 0.0486(16) Uani 1 1 d .
H49A H 0.1080 0.6687 0.4252 0.073 Uiso 1 1 calc R
H49B H 0.1324 0.7445 0.4462 0.073 Uiso 1 1 calc R
H49C H 0.0835 0.7367 0.4602 0.073 Uiso 1 1 calc R
C50 C 0.16337(19) 0.6366(3) 0.5463(4) 0.0422(14) Uani 1 1 d .
H50A H 0.1569 0.5930 0.5127 0.063 Uiso 1 1 calc R
H50B H 0.1737 0.6212 0.6010 0.063 Uiso 1 1 calc R
H50C H 0.1852 0.6659 0.5236 0.063 Uiso 1 1 calc R
C51 C 0.08681(18) 0.8090(3) 0.6448(3) 0.0381(13) Uani 1 1 d .
C52 C 0.06442(19) 0.7664(4) 0.7083(4) 0.0466(15) Uani 1 1 d .
H52A H 0.0398 0.7945 0.7218 0.070 Uiso 1 1 calc R
H52B H 0.0841 0.7594 0.7569 0.070 Uiso 1 1 calc R
H52C H 0.0552 0.7182 0.6866 0.070 Uiso 1 1 calc R
C53 C 0.10007(19) 0.8835(4) 0.6818(4) 0.0485(16) Uani 1 1 d .
H53A H 0.0752 0.9086 0.6989 0.073 Uiso 1 1 calc R
H53B H 0.1126 0.9137 0.6418 0.073 Uiso 1 1 calc R
H53C H 0.1209 0.8758 0.7285 0.073 Uiso 1 1 calc R
C54 C 0.05561(19) 0.8240(4) 0.5702(4) 0.0515(17) Uani 1 1 d .
H54A H 0.0314 0.8520 0.5860 0.077 Uiso 1 1 calc R
H54B H 0.0457 0.7771 0.5461 0.077 Uiso 1 1 calc R
H54C H 0.0698 0.8525 0.5310 0.077 Uiso 1 1 calc R
C55 C 0.27737(16) 0.7790(3) 0.6732(3) 0.0318(11) Uani 1 1 d .
C56 C 0.26552(18) 0.7434(4) 0.5901(3) 0.0391(13) Uani 1 1 d .
H56A H 0.2910 0.7228 0.5701 0.059 Uiso 1 1 calc R
H56B H 0.2532 0.7808 0.5524 0.059 Uiso 1 1 calc R
H56C H 0.2449 0.7039 0.5951 0.059 Uiso 1 1 calc R
C57 C 0.30962(17) 0.8405(3) 0.6636(4) 0.0398(13) Uani 1 1 d .
H57A H 0.3320 0.8219 0.6327 0.060 Uiso 1 1 calc R
H57B H 0.3221 0.8566 0.7168 0.060 Uiso 1 1 calc R
H57C H 0.2954 0.8822 0.6351 0.060 Uiso 1 1 calc R
C58 C 0.29805(18) 0.7189(3) 0.7284(4) 0.0381(13) Uani 1 1 d .
H58A H 0.3221 0.6977 0.7041 0.057 Uiso 1 1 calc R
H58B H 0.2773 0.6801 0.7357 0.057 Uiso 1 1 calc R
H58C H 0.3080 0.7403 0.7808 0.057 Uiso 1 1 calc R
C59 C 0.23686(17) 0.8788(3) 0.7946(3) 0.0337(12) Uani 1 1 d .
C60 C 0.19438(19) 0.8966(3) 0.8272(4) 0.0426(14) Uani 1 1 d .
H60A H 0.1994 0.9281 0.8749 0.064 Uiso 1 1 calc R
H60B H 0.1808 0.8507 0.8418 0.064 Uiso 1 1 calc R
H60C H 0.1759 0.9223 0.7857 0.064 Uiso 1 1 calc R
C61 C 0.2561(2) 0.9520(3) 0.7707(4) 0.0488(16) Uani 1 1 d .
H61A H 0.2564 0.9868 0.8156 0.073 Uiso 1 1 calc R
H61B H 0.2390 0.9723 0.7236 0.073 Uiso 1 1 calc R
H61C H 0.2851 0.9436 0.7577 0.073 Uiso 1 1 calc R
C62 C 0.2652(2) 0.8437(4) 0.8641(4) 0.0484(16) Uani 1 1 d .
H62A H 0.2660 0.8757 0.9116 0.073 Uiso 1 1 calc R
H62B H 0.2939 0.8377 0.8484 0.073 Uiso 1 1 calc R
H62C H 0.2538 0.7954 0.8767 0.073 Uiso 1 1 calc R
C63 C 0.16736(16) 0.8254(3) 0.5707(3) 0.0327(11) Uani 1 1 d .
H63A H 0.1819 0.7988 0.5298 0.039 Uiso 1 1 calc R
H63B H 0.1476 0.8612 0.5423 0.039 Uiso 1 1 calc R
C64 C 0.20045(17) 0.8674(3) 0.6276(3) 0.0348(12) Uani 1 1 d .
H64A H 0.1865 0.9100 0.6509 0.042 Uiso 1 1 calc R
H64B H 0.2227 0.8868 0.5959 0.042 Uiso 1 1 calc R
C98 C 0.3139(2) 0.4818(4) 1.0438(4) 0.0491(16) Uani 1 1 d .
H98D H 0.3428 0.4968 1.0359 0.074 Uiso 1 1 calc R
H98E H 0.3103 0.4292 1.0317 0.074 Uiso 1 1 calc R
H98F H 0.3087 0.4909 1.0998 0.074 Uiso 1 1 calc R
Pt3 Pt 0.493880(7) 0.230829(12) 0.565831(15) 0.03786(6) Uani 1 1 d .
P5 P 0.44743(5) 0.32756(9) 0.55049(10) 0.0397(3) Uani 1 1 d .
P6 P 0.54006(5) 0.29893(9) 0.50042(10) 0.0385(3) Uani 1 1 d .
C65 C 0.47653(19) 0.1360(3) 0.6203(4) 0.0427(14) Uani 1 1 d .
C66 C 0.51479(19) 0.1282(3) 0.6004(4) 0.0430(14) Uani 1 1 d .
C67 C 0.44592(18) 0.0958(3) 0.6629(4) 0.0421(14) Uani 1 1 d .
C68 C 0.4182(2) 0.1330(4) 0.7080(5) 0.0578(18) Uani 1 1 d .
H68A H 0.4187 0.1853 0.7091 0.069 Uiso 1 1 calc R
C69 C 0.3901(2) 0.0963(4) 0.7512(4) 0.0523(17) Uani 1 1 d .
H69A H 0.3719 0.1226 0.7828 0.063 Uiso 1 1 calc R
C70 C 0.3889(2) 0.0205(4) 0.7474(4) 0.0491(16) Uani 1 1 d .
F3 F 0.36105(14) -0.0164(3) 0.7901(3) 0.0726(13) Uani 1 1 d .
C71 C 0.4144(3) -0.0168(5) 0.7025(6) 0.081(3) Uani 1 1 d .
H71A H 0.4127 -0.0690 0.6994 0.098 Uiso 1 1 calc R
C72 C 0.4428(3) 0.0206(4) 0.6611(5) 0.070(2) Uani 1 1 d .
H72A H 0.4610 -0.0066 0.6302 0.084 Uiso 1 1 calc R
C73 C 0.55104(19) 0.0776(3) 0.6108(4) 0.0442(15) Uani 1 1 d .
C74 C 0.5875(2) 0.0945(4) 0.6633(4) 0.0548(17) Uani 1 1 d .
H74A H 0.5890 0.1407 0.6903 0.066 Uiso 1 1 calc R
C75 C 0.6204(2) 0.0466(4) 0.6762(4) 0.0554(18) Uani 1 1 d .
H75A H 0.6440 0.0599 0.7129 0.066 Uiso 1 1 calc R
C76 C 0.6206(2) -0.0211(3) 0.6375(4) 0.0465(15) Uani 1 1 d .
C77 C 0.5860(2) -0.0372(4) 0.5858(6) 0.077(3) Uani 1 1 d .
H77A H 0.5852 -0.0827 0.5575 0.092 Uiso 1 1 calc R
C78 C 0.5519(2) 0.0103(4) 0.5729(5) 0.070(2) Uani 1 1 d .
H78A H 0.5283 -0.0040 0.5366 0.084 Uiso 1 1 calc R
C79 C 0.39390(19) 0.3063(4) 0.4932(4) 0.0497(16) Uani 1 1 d .
C80 C 0.4030(2) 0.2608(4) 0.4190(4) 0.0527(17) Uani 1 1 d .
H80A H 0.3762 0.2445 0.3900 0.079 Uiso 1 1 calc R
H80B H 0.4201 0.2176 0.4364 0.079 Uiso 1 1 calc R
H80C H 0.4185 0.2913 0.3834 0.079 Uiso 1 1 calc R
C81 C 0.3682(2) 0.3746(5) 0.4633(5) 0.073(2) Uani 1 1 d .
H81A H 0.3435 0.3591 0.4272 0.109 Uiso 1 1 calc R
H81B H 0.3860 0.4071 0.4342 0.109 Uiso 1 1 calc R
H81C H 0.3588 0.4010 0.5094 0.109 Uiso 1 1 calc R
C82 C 0.3687(3) 0.2573(7) 0.5448(6) 0.099(4) Uani 1 1 d .
H82A H 0.3434 0.2391 0.5124 0.148 Uiso 1 1 calc R
H82B H 0.3603 0.2858 0.5904 0.148 Uiso 1 1 calc R
H82C H 0.3862 0.2154 0.5649 0.148 Uiso 1 1 calc R
C83 C 0.4396(2) 0.3843(4) 0.6444(4) 0.0521(17) Uani 1 1 d .
C84 C 0.4273(3) 0.3330(5) 0.7108(5) 0.073(2) Uani 1 1 d .
H84A H 0.4266 0.3610 0.7609 0.109 Uiso 1 1 calc R
H84B H 0.4481 0.2932 0.7192 0.109 Uiso 1 1 calc R
H84C H 0.3992 0.3121 0.6950 0.109 Uiso 1 1 calc R
C85 C 0.4075(3) 0.4468(4) 0.6325(5) 0.066(2) Uani 1 1 d .
H85A H 0.4111 0.4801 0.6788 0.098 Uiso 1 1 calc R
H85B H 0.3788 0.4263 0.6276 0.098 Uiso 1 1 calc R
H85C H 0.4119 0.4741 0.5834 0.098 Uiso 1 1 calc R
C86 C 0.4827(3) 0.4181(5) 0.6724(5) 0.070(2) Uani 1 1 d .
H86A H 0.4814 0.4418 0.7248 0.105 Uiso 1 1 calc R
H86B H 0.4900 0.4548 0.6331 0.105 Uiso 1 1 calc R
H86C H 0.5042 0.3792 0.6772 0.105 Uiso 1 1 calc R
C87 C 0.5478(2) 0.2687(4) 0.3950(4) 0.0531(17) Uani 1 1 d .
C88 C 0.5834(2) 0.3060(5) 0.3563(4) 0.066(2) Uani 1 1 d .
H88A H 0.5854 0.2848 0.3029 0.098 Uiso 1 1 calc R
H88B H 0.6102 0.2983 0.3899 0.098 Uiso 1 1 calc R
H88C H 0.5776 0.3589 0.3512 0.098 Uiso 1 1 calc R
C89 C 0.5069(2) 0.2873(5) 0.3413(4) 0.070(2) Uani 1 1 d .
H89A H 0.5106 0.2755 0.2852 0.104 Uiso 1 1 calc R
H89B H 0.5007 0.3400 0.3460 0.104 Uiso 1 1 calc R
H89C H 0.4835 0.2583 0.3586 0.104 Uiso 1 1 calc R
C90 C 0.5526(3) 0.1854(4) 0.3940(5) 0.068(2) Uani 1 1 d .
H90A H 0.5574 0.1692 0.3397 0.101 Uiso 1 1 calc R
H90B H 0.5267 0.1624 0.4096 0.101 Uiso 1 1 calc R
H90C H 0.5767 0.1708 0.4321 0.101 Uiso 1 1 calc R
C91 C 0.5943(2) 0.3168(4) 0.5563(4) 0.0493(16) Uani 1 1 d .
C92 C 0.6220(2) 0.2467(5) 0.5497(5) 0.064(2) Uani 1 1 d .
H92A H 0.6462 0.2485 0.5910 0.096 Uiso 1 1 calc R
H92B H 0.6321 0.2449 0.4963 0.096 Uiso 1 1 calc R
H92C H 0.6050 0.2027 0.5577 0.096 Uiso 1 1 calc R
C93 C 0.5876(2) 0.3238(5) 0.6450(4) 0.0592(19) Uani 1 1 d .
H93A H 0.6151 0.3230 0.6776 0.089 Uiso 1 1 calc R
H93B H 0.5703 0.2824 0.6606 0.089 Uiso 1 1 calc R
H93C H 0.5731 0.3703 0.6539 0.089 Uiso 1 1 calc R
C94 C 0.6171(2) 0.3846(4) 0.5302(5) 0.065(2) Uani 1 1 d .
H94A H 0.6435 0.3913 0.5654 0.097 Uiso 1 1 calc R
H94B H 0.5991 0.4280 0.5339 0.097 Uiso 1 1 calc R
H94C H 0.6237 0.3784 0.4745 0.097 Uiso 1 1 calc R
C95 C 0.46998(18) 0.3957(3) 0.4841(4) 0.0388(13) Uani 1 1 d .
H95A H 0.4581 0.3865 0.4279 0.047 Uiso 1 1 calc R
H95B H 0.4611 0.4457 0.4991 0.047 Uiso 1 1 calc R
C96 C 0.51818(19) 0.3937(4) 0.4882(4) 0.0446(14) Uani 1 1 d .
H96A H 0.5302 0.4243 0.5340 0.054 Uiso 1 1 calc R
H96B H 0.5271 0.4154 0.4383 0.054 Uiso 1 1 calc R
C99 C 0.6573(2) -0.0730(4) 0.6538(5) 0.063(2) Uani 1 1 d .
H99A H 0.6551 -0.1122 0.6132 0.094 Uiso 1 1 calc R
H99B H 0.6568 -0.0948 0.7074 0.094 Uiso 1 1 calc R
H99C H 0.6838 -0.0460 0.6514 0.094 Uiso 1 1 calc R

loop_
_atom_site_aniso_label
_atom_site_aniso_U_11
_atom_site_aniso_U_22
_atom_site_aniso_U_33
_atom_site_aniso_U_23
_atom_site_aniso_U_13
_atom_site_aniso_U_12
Pt1 0.02487(9) 0.02349(9) 0.02408(9) -0.00033(7) 0.00376(7) 0.00095(7)
P1 0.0257(6) 0.0268(6) 0.0224(6) 0.0001(5) 0.0048(5) 0.0006(5)
P2 0.0243(6) 0.0269(6) 0.0266(6) -0.0001(5) 0.0046(5) -0.0006(5)
C1 0.030(3) 0.027(3) 0.034(3) -0.003(2) 0.004(2) 0.001(2)
C2 0.032(3) 0.027(3) 0.037(3) -0.001(2) 0.007(2) 0.001(2)
C3 0.024(2) 0.029(3) 0.042(3) 0.000(2) -0.001(2) 0.004(2)
C4 0.034(3) 0.034(3) 0.047(3) -0.002(3) 0.003(3) -0.005(2)
C5 0.036(3) 0.037(3) 0.057(4) -0.009(3) 0.002(3) -0.002(2)
C6 0.026(3) 0.033(3) 0.077(5) 0.002(3) 0.009(3) -0.006(2)
F1 0.043(2) 0.057(2) 0.098(3) -0.007(2) 0.015(2) -0.0174(19)
C7 0.036(3) 0.047(4) 0.057(4) 0.004(3) 0.015(3) 0.003(3)
C8 0.036(3) 0.039(3) 0.043(3) 0.001(3) 0.009(3) 0.003(2)
C9 0.027(3) 0.032(3) 0.040(3) -0.001(2) -0.002(2) -0.001(2)
C10 0.033(3) 0.046(4) 0.053(4) 0.011(3) -0.002(3) -0.003(3)
C11 0.031(3) 0.048(4) 0.056(4) 0.009(3) -0.001(3) 0.006(3)
C12 0.044(3) 0.039(3) 0.034(3) -0.003(2) -0.004(2) 0.010(3)
C13 0.042(3) 0.038(3) 0.034(3) 0.007(2) 0.002(2) 0.005(2)
C14 0.032(3) 0.035(3) 0.041(3) 0.002(2) 0.000(2) 0.003(2)
C15 0.029(3) 0.036(3) 0.027(2) 0.001(2) 0.008(2) 0.001(2)
C16 0.026(3) 0.043(3) 0.045(3) 0.000(3) 0.006(2) -0.002(2)
C17 0.041(3) 0.050(3) 0.026(3) -0.002(2) 0.010(2) 0.004(3)
C18 0.029(3) 0.046(3) 0.043(3) 0.004(3) 0.005(2) 0.012(2)
C19 0.032(3) 0.039(3) 0.020(2) 0.002(2) -0.001(2) 0.005(2)
C20 0.037(3) 0.057(4) 0.025(3) -0.005(3) 0.007(2) -0.003(3)
C21 0.047(4) 0.044(3) 0.036(3) -0.010(3) 0.007(3) -0.005(3)
C22 0.038(3) 0.066(4) 0.026(3) 0.001(3) 0.002(2) 0.004(3)
C23 0.033(3) 0.037(3) 0.028(3) -0.005(2) 0.004(2) -0.001(2)
C24 0.041(3) 0.054(4) 0.033(3) -0.016(3) 0.004(3) 0.006(3)
C25 0.037(3) 0.049(3) 0.025(3) 0.002(2) -0.002(2) 0.002(3)
C26 0.049(4) 0.044(3) 0.035(3) -0.008(3) -0.003(3) -0.013(3)
C27 0.020(2) 0.041(3) 0.034(3) 0.003(2) 0.006(2) -0.002(2)
C28 0.030(3) 0.052(4) 0.038(3) 0.006(3) 0.004(2) -0.010(3)
C29 0.030(3) 0.072(5) 0.050(4) 0.017(3) 0.013(3) 0.017(3)
C30 0.034(3) 0.054(4) 0.050(4) -0.015(3) 0.019(3) -0.007(3)
C31 0.030(3) 0.027(3) 0.032(3) 0.005(2) 0.003(2) -0.001(2)
C32 0.034(3) 0.024(2) 0.031(3) 0.002(2) 0.006(2) 0.000(2)
C97 0.052(4) 0.063(5) 0.049(4) 0.010(3) -0.002(3) 0.015(3)
Pt2 0.02319(9) 0.02698(10) 0.02596(9) 0.00193(7) 0.00516(7) -0.00303(7)
P3 0.0255(6) 0.0353(7) 0.0280(7) 0.0036(5) 0.0035(5) -0.0024(5)
P4 0.0224(6) 0.0267(6) 0.0323(7) 0.0037(5) 0.0059(5) -0.0020(5)
C33 0.032(3) 0.028(3) 0.029(3) 0.001(2) 0.007(2) -0.007(2)
C34 0.033(3) 0.030(3) 0.023(2) 0.0021(19) 0.008(2) -0.006(2)
C35 0.027(3) 0.035(3) 0.030(3) 0.006(2) 0.005(2) -0.005(2)
C36 0.031(3) 0.039(3) 0.036(3) 0.005(2) 0.006(2) -0.001(2)
C37 0.024(3) 0.063(4) 0.043(3) 0.021(3) 0.007(2) 0.001(3)
C38 0.031(3) 0.051(4) 0.051(4) 0.025(3) -0.004(3) -0.014(3)
F2 0.053(3) 0.082(3) 0.083(3) 0.030(3) -0.007(2) -0.038(2)
C39 0.048(4) 0.039(3) 0.057(4) 0.001(3) -0.002(3) -0.016(3)
C40 0.035(3) 0.040(3) 0.047(3) -0.003(3) 0.007(3) -0.005(2)
C41 0.030(3) 0.027(2) 0.027(2) 0.001(2) 0.005(2) 0.000(2)
C42 0.034(3) 0.031(3) 0.032(3) 0.004(2) 0.003(2) -0.006(2)
C43 0.030(3) 0.042(3) 0.035(3) 0.003(2) -0.001(2) -0.002(2)
C44 0.045(3) 0.031(3) 0.032(3) 0.000(2) 0.005(2) 0.009(2)
C45 0.059(4) 0.025(3) 0.041(3) 0.008(2) 0.009(3) -0.003(3)
C46 0.042(3) 0.033(3) 0.035(3) 0.004(2) 0.007(2) -0.008(2)
C47 0.043(3) 0.040(3) 0.033(3) -0.003(2) 0.004(2) -0.006(3)
C48 0.042(3) 0.049(4) 0.041(3) -0.005(3) 0.001(3) -0.014(3)
C49 0.052(4) 0.062(4) 0.032(3) -0.002(3) 0.003(3) -0.005(3)
C50 0.039(3) 0.047(4) 0.040(3) -0.012(3) 0.001(3) -0.003(3)
C51 0.029(3) 0.047(3) 0.038(3) 0.007(3) 0.005(2) 0.004(2)
C52 0.028(3) 0.071(4) 0.042(3) 0.004(3) 0.009(2) -0.003(3)
C53 0.033(3) 0.052(4) 0.061(4) -0.001(3) 0.009(3) 0.010(3)
C54 0.026(3) 0.078(5) 0.050(4) 0.007(3) 0.001(3) 0.011(3)
C55 0.027(3) 0.034(3) 0.035(3) 0.001(2) 0.009(2) -0.002(2)
C56 0.028(3) 0.053(4) 0.038(3) -0.003(3) 0.012(2) 0.002(2)
C57 0.026(3) 0.044(3) 0.050(3) 0.010(3) 0.012(2) -0.004(2)
C58 0.032(3) 0.039(3) 0.044(3) 0.002(3) 0.008(2) 0.003(2)
C59 0.032(3) 0.028(3) 0.041(3) -0.005(2) 0.004(2) -0.002(2)
C60 0.040(3) 0.046(3) 0.043(3) -0.013(3) 0.010(3) -0.006(3)
C61 0.045(4) 0.029(3) 0.074(5) -0.008(3) 0.014(3) -0.007(3)
C62 0.052(4) 0.043(4) 0.048(4) -0.009(3) -0.007(3) 0.006(3)
C63 0.024(3) 0.042(3) 0.033(3) 0.004(2) 0.005(2) -0.004(2)
C64 0.031(3) 0.037(3) 0.038(3) 0.013(2) 0.011(2) 0.002(2)
C98 0.062(4) 0.040(3) 0.045(4) 0.014(3) 0.003(3) 0.005(3)
Pt3 0.03165(11) 0.03334(11) 0.04967(13) 0.00418(10) 0.00932(9) 0.00687(9)
P5 0.0332(8) 0.0386(8) 0.0483(9) 0.0040(7) 0.0087(7) 0.0093(6)
P6 0.0339(8) 0.0420(8) 0.0408(8) 0.0047(6) 0.0091(6) 0.0095(6)
C65 0.034(3) 0.039(3) 0.054(4) 0.003(3) 0.004(3) 0.002(2)
C66 0.037(3) 0.044(3) 0.049(4) 0.001(3) 0.008(3) 0.005(3)
C67 0.031(3) 0.043(3) 0.053(4) 0.002(3) 0.006(3) 0.006(2)
C68 0.049(4) 0.052(4) 0.073(5) 0.007(4) 0.013(4) 0.006(3)
C69 0.030(3) 0.065(5) 0.062(4) -0.004(4) 0.006(3) 0.001(3)
C70 0.036(3) 0.060(4) 0.053(4) 0.000(3) 0.010(3) -0.010(3)
F3 0.064(3) 0.073(3) 0.086(3) -0.003(2) 0.028(2) -0.021(2)
C71 0.091(7) 0.046(4) 0.115(8) 0.003(5) 0.048(6) 0.003(4)
C72 0.080(6) 0.045(4) 0.093(6) 0.004(4) 0.042(5) 0.004(4)
C73 0.037(3) 0.038(3) 0.060(4) 0.006(3) 0.017(3) 0.007(3)
C74 0.060(4) 0.045(4) 0.058(4) -0.008(3) 0.001(3) 0.010(3)
C75 0.055(4) 0.058(4) 0.050(4) 0.004(3) -0.007(3) 0.011(3)
C76 0.040(3) 0.038(3) 0.063(4) 0.009(3) 0.015(3) 0.003(3)
C77 0.055(5) 0.049(4) 0.122(8) -0.033(5) -0.016(5) 0.012(4)
C78 0.042(4) 0.053(4) 0.108(7) -0.027(4) -0.028(4) 0.013(3)
C79 0.027(3) 0.063(4) 0.059(4) 0.002(3) 0.005(3) 0.004(3)
C80 0.039(4) 0.048(4) 0.069(5) -0.004(3) -0.001(3) 0.000(3)
C81 0.053(5) 0.087(6) 0.075(5) -0.010(5) -0.004(4) 0.035(4)
C82 0.049(5) 0.161(10) 0.087(7) 0.020(7) 0.012(5) -0.045(6)
C83 0.056(4) 0.051(4) 0.051(4) -0.004(3) 0.016(3) 0.013(3)
C84 0.103(7) 0.067(5) 0.052(4) 0.005(4) 0.025(4) 0.017(5)
C85 0.072(5) 0.067(5) 0.059(5) -0.008(4) 0.013(4) 0.028(4)
C86 0.063(5) 0.077(6) 0.069(5) -0.016(4) 0.006(4) 0.016(4)
C87 0.040(4) 0.068(5) 0.053(4) -0.010(3) 0.012(3) 0.005(3)
C88 0.056(5) 0.099(6) 0.044(4) 0.008(4) 0.014(3) 0.016(4)
C89 0.046(4) 0.109(7) 0.054(4) -0.025(4) 0.003(3) -0.002(4)
C90 0.079(6) 0.064(5) 0.061(5) -0.005(4) 0.019(4) 0.013(4)
C91 0.034(3) 0.061(4) 0.051(4) 0.005(3) -0.001(3) 0.002(3)
C92 0.050(4) 0.080(5) 0.060(5) 0.010(4) 0.003(4) 0.017(4)
C93 0.048(4) 0.078(5) 0.048(4) 0.010(4) -0.009(3) 0.004(4)
C94 0.039(4) 0.077(5) 0.076(5) 0.018(4) -0.008(4) 0.002(4)
C95 0.032(3) 0.039(3) 0.045(3) 0.006(3) 0.002(2) 0.006(2)
C96 0.037(3) 0.047(4) 0.050(4) 0.004(3) 0.004(3) 0.005(3)
C99 0.044(4) 0.053(4) 0.092(6) 0.015(4) 0.009(4) 0.016(3)

loop_
_atom_type_symbol
_atom_type_description
_atom_type_scat_dispersion_real
_atom_type_scat_dispersion_imag
_atom_type_scat_source
C C 0.0033 0.0016 'International Tables Vol C Tables 4.2.6.8 and 6.1.1.4'
H H 0.0000 0.0000 'International Tables Vol C Tables 4.2.6.8 and 6.1.1.4'
F F 0.0171 0.0103 'International Tables Vol C Tables 4.2.6.8 and 6.1.1.4'
P P 0.1023 0.0942 'International Tables Vol C Tables 4.2.6.8 and 6.1.1.4'
Pt Pt -1.7033 8.3905 'International Tables Vol C Tables 4.2.6.8 and 6.1.1.4'

loop_
_geom_angle_atom_site_label_1
_geom_angle_atom_site_label_2
_geom_angle_atom_site_label_3
_geom_angle
C1 Pt1 C2 37.2(2)
C1 Pt1 P1 112.36(15)
C2 Pt1 P1 148.93(15)
C1 Pt1 P2 158.06(15)
C2 Pt1 P2 121.02(16)
P1 Pt1 P2 88.61(5)
C31 P1 C15 102.6(2)
C31 P1 C19 104.9(2)
C15 P1 C19 108.2(2)
C31 P1 Pt1 107.34(17)
C15 P1 Pt1 112.93(17)
C19 P1 Pt1 119.30(17)
C32 P2 C27 101.5(2)
C32 P2 C23 103.9(2)
C27 P2 C23 109.4(2)
C32 P2 Pt1 107.33(17)
C27 P2 Pt1 119.32(18)
C23 P2 Pt1 113.57(18)
C2 C1 C3 142.4(5)
C2 C1 Pt1 71.6(3)
C3 C1 Pt1 145.8(4)
C1 C2 C9 138.8(5)
C1 C2 Pt1 71.2(3)
C9 C2 Pt1 150.0(4)
C4 C3 C8 117.7(5)
C4 C3 C1 122.7(5)
C8 C3 C1 119.6(5)
C3 C4 C5 122.3(6)
C3 C4 H4A 118.9
C5 C4 H4A 118.9
C6 C5 C4 118.2(6)
C6 C5 H5A 120.9
C4 C5 H5A 120.9
C7 C6 F1 119.8(6)
C7 C6 C5 121.7(6)
F1 C6 C5 118.4(6)
C6 C7 C8 120.3(6)
C6 C7 H7A 119.9
C8 C7 H7A 119.9
C7 C8 C3 119.8(6)
C7 C8 H8A 120.1
C3 C8 H8A 120.1
C10 C9 C14 117.6(5)
C10 C9 C2 121.6(5)
C14 C9 C2 120.7(5)
C11 C10 C9 119.7(6)
C11 C10 H10A 120.1
C9 C10 H10A 120.1
C12 C11 C10 124.2(6)
C12 C11 H11A 117.9
C10 C11 H11A 117.9
C11 C12 C13 116.4(5)
C11 C12 C97 123.7(6)
C13 C12 C97 119.9(6)
C14 C13 C12 120.5(5)
C14 C13 H13A 119.7
C12 C13 H13A 119.7
C13 C14 C9 121.6(5)
C13 C14 H14A 119.2
C9 C14 H14A 119.2
C17 C15 C16 107.9(5)
C17 C15 C18 107.4(4)
C16 C15 C18 109.4(5)
C17 C15 P1 107.3(4)
C16 C15 P1 110.4(4)
C18 C15 P1 114.3(4)
C15 C16 H16A 109.5
C15 C16 H16B 109.5
H16A C16 H16B 109.5
C15 C16 H16C 109.5
H16A C16 H16C 109.5
H16B C16 H16C 109.5
C15 C17 H17A 109.5
C15 C17 H17B 109.5
H17A C17 H17B 109.5
C15 C17 H17C 109.5
H17A C17 H17C 109.5
H17B C17 H17C 109.5
C15 C18 H18A 109.5
C15 C18 H18B 109.5
H18A C18 H18B 109.5
C15 C18 H18C 109.5
H18A C18 H18C 109.5
H18B C18 H18C 109.5
C22 C19 C21 111.0(5)
C22 C19 C20 108.7(5)
C21 C19 C20 106.5(5)
C22 C19 P1 114.9(4)
C21 C19 P1 108.5(4)
C20 C19 P1 106.9(4)
C19 C20 H20A 109.5
C19 C20 H20B 109.5
H20A C20 H20B 109.5
C19 C20 H20C 109.5
H20A C20 H20C 109.5
H20B C20 H20C 109.5
C19 C21 H21A 109.5
C19 C21 H21B 109.5
H21A C21 H21B 109.5
C19 C21 H21C 109.5
H21A C21 H21C 109.5
H21B C21 H21C 109.5
C19 C22 H22A 109.5
C19 C22 H22B 109.5
H22A C22 H22B 109.5
C19 C22 H22C 109.5
H22A C22 H22C 109.5
H22B C22 H22C 109.5
C24 C23 C26 107.9(5)
C24 C23 C25 106.7(5)
C26 C23 C25 109.0(5)
C24 C23 P2 107.3(4)
C26 C23 P2 115.9(4)
C25 C23 P2 109.7(4)
C23 C24 H24A 109.5
C23 C24 H24B 109.5
H24A C24 H24B 109.5
C23 C24 H24C 109.5
H24A C24 H24C 109.5
H24B C24 H24C 109.5
C23 C25 H25A 109.5
C23 C25 H25B 109.5
H25A C25 H25B 109.5
C23 C25 H25C 109.5
H25A C25 H25C 109.5
H25B C25 H25C 109.5
C23 C26 H26A 109.5
C23 C26 H26B 109.5
H26A C26 H26B 109.5
C23 C26 H26C 109.5
H26A C26 H26C 109.5
H26B C26 H26C 109.5
C30 C27 C28 106.9(5)
C30 C27 C29 108.7(5)
C28 C27 C29 108.4(5)
C30 C27 P2 106.6(4)
C28 C27 P2 115.2(4)
C29 C27 P2 110.8(4)
C27 C28 H28A 109.5
C27 C28 H28B 109.5
H28A C28 H28B 109.5
C27 C28 H28C 109.5
H28A C28 H28C 109.5
H28B C28 H28C 109.5
C27 C29 H29A 109.5
C27 C29 H29B 109.5
H29A C29 H29B 109.5
C27 C29 H29C 109.5
H29A C29 H29C 109.5
H29B C29 H29C 109.5
C27 C30 H30A 109.5
C27 C30 H30B 109.5
H30A C30 H30B 109.5
C27 C30 H30C 109.5
H30A C30 H30C 109.5
H30B C30 H30C 109.5
C32 C31 P1 112.2(3)
C32 C31 H31A 109.2
P1 C31 H31A 109.2
C32 C31 H31B 109.2
P1 C31 H31B 109.2
H31A C31 H31B 107.9
C31 C32 P2 113.6(3)
C31 C32 H32A 108.9
P2 C32 H32A 108.9
C31 C32 H32B 108.9
P2 C32 H32B 108.9
H32A C32 H32B 107.7
C12 C97 H97D 109.5
C12 C97 H97E 109.5
H97D C97 H97E 109.5
C12 C97 H97F 109.5
H97D C97 H97F 109.5
H97E C97 H97F 109.5
C33 Pt2 C34 36.7(2)
C33 Pt2 P4 157.54(15)
C34 Pt2 P4 120.91(15)
C33 Pt2 P3 114.40(15)
C34 Pt2 P3 150.63(15)
P4 Pt2 P3 88.05(5)
C63 P3 C51 105.0(3)
C63 P3 C47 103.2(3)
C51 P3 C47 109.4(3)
C63 P3 Pt2 107.71(17)
C51 P3 Pt2 117.46(19)
C47 P3 Pt2 112.8(2)
C64 P4 C59 102.4(3)
C64 P4 C55 104.1(2)
C59 P4 C55 109.7(2)
C64 P4 Pt2 108.00(18)
C59 P4 Pt2 115.13(18)
C55 P4 Pt2 116.05(17)
C34 C33 C35 140.7(5)
C34 C33 Pt2 72.3(3)
C35 C33 Pt2 147.0(4)
C33 C34 C41 135.7(5)
C33 C34 Pt2 71.0(3)
C41 C34 Pt2 152.6(4)
C40 C35 C36 117.9(5)
C40 C35 C33 121.7(5)
C36 C35 C33 120.3(5)
C35 C36 C37 120.9(6)
C35 C36 H36A 119.6
C37 C36 H36A 119.6
C38 C37 C36 119.4(6)
C38 C37 H37A 120.3
C36 C37 H37A 120.3
C37 C38 F2 120.4(6)
C37 C38 C39 122.0(5)
F2 C38 C39 117.6(6)
C38 C39 C40 118.5(6)
C38 C39 H39A 120.7
C40 C39 H39A 120.7
C35 C40 C39 121.2(6)
C35 C40 H40A 119.4
C39 C40 H40A 119.4
C42 C41 C46 116.2(5)
C42 C41 C34 123.2(5)
C46 C41 C34 120.5(5)
C43 C42 C41 122.5(5)
C43 C42 H42A 118.7
C41 C42 H42A 118.7
C44 C43 C42 120.4(5)
C44 C43 H43A 119.8
C42 C43 H43A 119.8
C43 C44 C45 117.8(5)
C43 C44 C98 121.4(6)
C45 C44 C98 120.8(5)
C46 C45 C44 121.3(5)
C46 C45 H45A 119.4
C44 C45 H45A 119.4
C45 C46 C41 121.8(5)
C45 C46 H46A 119.1
C41 C46 H46A 119.1
C50 C47 C48 108.8(5)
C50 C47 C49 107.2(5)
C48 C47 C49 109.8(5)
C50 C47 P3 106.7(4)
C48 C47 P3 109.4(4)
C49 C47 P3 114.8(4)
C47 C48 H48A 109.5
C47 C48 H48B 109.5
H48A C48 H48B 109.5
C47 C48 H48C 109.5
H48A C48 H48C 109.5
H48B C48 H48C 109.5
C47 C49 H49A 109.5
C47 C49 H49B 109.5
H49A C49 H49B 109.5
C47 C49 H49C 109.5
H49A C49 H49C 109.5
H49B C49 H49C 109.5
C47 C50 H50A 109.5
C47 C50 H50B 109.5
H50A C50 H50B 109.5
C47 C50 H50C 109.5
H50A C50 H50C 109.5
H50B C50 H50C 109.5
C53 C51 C54 107.5(5)
C53 C51 C52 107.0(5)
C54 C51 C52 110.0(5)
C53 C51 P3 107.3(4)
C54 C51 P3 115.6(4)
C52 C51 P3 109.2(4)
C51 C52 H52A 109.5
C51 C52 H52B 109.5
H52A C52 H52B 109.5
C51 C52 H52C 109.5
H52A C52 H52C 109.5
H52B C52 H52C 109.5
C51 C53 H53A 109.5
C51 C53 H53B 109.5
H53A C53 H53B 109.5
C51 C53 H53C 109.5
H53A C53 H53C 109.5
H53B C53 H53C 109.5
C51 C54 H54A 109.5
C51 C54 H54B 109.5
H54A C54 H54B 109.5
C51 C54 H54C 109.5
H54A C54 H54C 109.5
H54B C54 H54C 109.5
C58 C55 C57 109.3(5)
C58 C55 C56 107.1(5)
C57 C55 C56 108.3(5)
C58 C55 P4 110.1(4)
C57 C55 P4 115.5(4)
C56 C55 P4 106.2(4)
C55 C56 H56A 109.5
C55 C56 H56B 109.5
H56A C56 H56B 109.5
C55 C56 H56C 109.5
H56A C56 H56C 109.5
H56B C56 H56C 109.5
C55 C57 H57A 109.5
C55 C57 H57B 109.5
H57A C57 H57B 109.5
C55 C57 H57C 109.5
H57A C57 H57C 109.5
H57B C57 H57C 109.5
C55 C58 H58A 109.5
C55 C58 H58B 109.5
H58A C58 H58B 109.5
C55 C58 H58C 109.5
H58A C58 H58C 109.5
H58B C58 H58C 109.5
C61 C59 C62 109.8(5)
C61 C59 C60 107.3(5)
C62 C59 C60 106.6(5)
C61 C59 P4 115.6(4)
C62 C59 P4 109.8(4)
C60 C59 P4 107.3(4)
C59 C60 H60A 109.5
C59 C60 H60B 109.5
H60A C60 H60B 109.5
C59 C60 H60C 109.5
H60A C60 H60C 109.5
H60B C60 H60C 109.5
C59 C61 H61A 109.5
C59 C61 H61B 109.5
H61A C61 H61B 109.5
C59 C61 H61C 109.5
H61A C61 H61C 109.5
H61B C61 H61C 109.5
C59 C62 H62A 109.5
C59 C62 H62B 109.5
H62A C62 H62B 109.5
C59 C62 H62C 109.5
H62A C62 H62C 109.5
H62B C62 H62C 109.5
C64 C63 P3 112.1(4)
C64 C63 H63A 109.2
P3 C63 H63A 109.2
C64 C63 H63B 109.2
P3 C63 H63B 109.2
H63A C63 H63B 107.9
C63 C64 P4 113.4(4)
C63 C64 H64A 108.9
P4 C64 H64A 108.9
C63 C64 H64B 108.9
P4 C64 H64B 108.9
H64A C64 H64B 107.7
C44 C98 H98D 109.5
C44 C98 H98E 109.5
H98D C98 H98E 109.5
C44 C98 H98F 109.5
H98D C98 H98F 109.5
H98E C98 H98F 109.5
C66 Pt3 C65 37.1(2)
C66 Pt3 P6 115.04(18)
C65 Pt3 P6 152.07(17)
C66 Pt3 P5 156.67(18)
C65 Pt3 P5 119.60(17)
P6 Pt3 P5 88.28(6)
C95 P5 C79 102.4(3)
C95 P5 C83 102.9(3)
C79 P5 C83 109.7(3)
C95 P5 Pt3 107.09(19)
C79 P5 Pt3 115.7(2)
C83 P5 Pt3 117.2(2)
C96 P6 C87 104.5(3)
C96 P6 C91 101.9(3)
C87 P6 C91 108.0(3)
C96 P6 Pt3 107.6(2)
C87 P6 Pt3 116.3(2)
C91 P6 Pt3 116.9(2)
C66 C65 C67 139.3(6)
C66 C65 Pt3 71.1(4)
C67 C65 Pt3 149.3(5)
C65 C66 C73 141.2(6)
C65 C66 Pt3 71.8(4)
C73 C66 Pt3 146.3(5)
C72 C67 C68 116.6(6)
C72 C67 C65 122.5(6)
C68 C67 C65 120.9(6)
C69 C68 C67 122.1(7)
C69 C68 H68A 119.0
C67 C68 H68A 119.0
C68 C69 C70 118.3(7)
C68 C69 H69A 120.8
C70 C69 H69A 120.8
C71 C70 F3 120.3(7)
C71 C70 C69 121.0(7)
F3 C70 C69 118.7(6)
C70 C71 C72 119.9(8)
C70 C71 H71A 120.0
C72 C71 H71A 120.0
C67 C72 C71 122.0(7)
C67 C72 H72A 119.0
C71 C72 H72A 119.0
C78 C73 C74 115.2(6)
C78 C73 C66 123.5(6)
C74 C73 C66 121.3(6)
C75 C74 C73 121.9(7)
C75 C74 H74A 119.1
C73 C74 H74A 119.1
C74 C75 C76 122.1(7)
C74 C75 H75A 119.0
C76 C75 H75A 119.0
C77 C76 C75 116.4(6)
C77 C76 C99 122.8(7)
C75 C76 C99 120.8(7)
C76 C77 C78 122.4(7)
C76 C77 H77A 118.8
C78 C77 H77A 118.8
C73 C78 C77 122.1(7)
C73 C78 H78A 119.0
C77 C78 H78A 119.0
C82 C79 C81 111.3(7)
C82 C79 C80 107.2(7)
C81 C79 C80 107.9(6)
C82 C79 P5 109.2(5)
C81 C79 P5 114.6(5)
C80 C79 P5 106.3(4)
C79 C80 H80A 109.5
C79 C80 H80B 109.5
H80A C80 H80B 109.5
C79 C80 H80C 109.5
H80A C80 H80C 109.5
H80B C80 H80C 109.5
C79 C81 H81A 109.5
C79 C81 H81B 109.5
H81A C81 H81B 109.5
C79 C81 H81C 109.5
H81A C81 H81C 109.5
H81B C81 H81C 109.5
C79 C82 H82A 109.5
C79 C82 H82B 109.5
H82A C82 H82B 109.5
C79 C82 H82C 109.5
H82A C82 H82C 109.5
H82B C82 H82C 109.5
C85 C83 C86 108.0(6)
C85 C83 C84 109.2(6)
C86 C83 C84 108.0(7)
C85 C83 P5 115.8(5)
C86 C83 P5 106.2(5)
C84 C83 P5 109.4(5)
C83 C84 H84A 109.5
C83 C84 H84B 109.5
H84A C84 H84B 109.5
C83 C84 H84C 109.5
H84A C84 H84C 109.5
H84B C84 H84C 109.5
C83 C85 H85A 109.5
C83 C85 H85B 109.5
H85A C85 H85B 109.5
C83 C85 H85C 109.5
H85A C85 H85C 109.5
H85B C85 H85C 109.5
C83 C86 H86A 109.5
C83 C86 H86B 109.5
H86A C86 H86B 109.5
C83 C86 H86C 109.5
H86A C86 H86C 109.5
H86B C86 H86C 109.5
C88 C87 C90 111.1(6)
C88 C87 C89 106.0(6)
C90 C87 C89 106.9(6)
C88 C87 P6 116.3(5)
C90 C87 P6 108.8(5)
C89 C87 P6 107.3(5)
C87 C88 H88A 109.5
C87 C88 H88B 109.5
H88A C88 H88B 109.5
C87 C88 H88C 109.5
H88A C88 H88C 109.5
H88B C88 H88C 109.5
C87 C89 H89A 109.5
C87 C89 H89B 109.5
H89A C89 H89B 109.5
C87 C89 H89C 109.5
H89A C89 H89C 109.5
H89B C89 H89C 109.5
C87 C90 H90A 109.5
C87 C90 H90B 109.5
H90A C90 H90B 109.5
C87 C90 H90C 109.5
H90A C90 H90C 109.5
H90B C90 H90C 109.5
C94 C91 C93 109.3(6)
C94 C91 C92 110.6(6)
C93 C91 C92 105.8(6)
C94 C91 P6 115.7(5)
C93 C91 P6 106.3(4)
C92 C91 P6 108.4(5)
C91 C92 H92A 109.5
C91 C92 H92B 109.5
H92A C92 H92B 109.5
C91 C92 H92C 109.5
H92A C92 H92C 109.5
H92B C92 H92C 109.5
C91 C93 H93A 109.5
C91 C93 H93B 109.5
H93A C93 H93B 109.5
C91 C93 H93C 109.5
H93A C93 H93C 109.5
H93B C93 H93C 109.5
C91 C94 H94A 109.5
C91 C94 H94B 109.5
H94A C94 H94B 109.5
C91 C94 H94C 109.5
H94A C94 H94C 109.5
H94B C94 H94C 109.5
C96 C95 P5 113.9(4)
C96 C95 H95A 108.8
P5 C95 H95A 108.8
C96 C95 H95B 108.8
P5 C95 H95B 108.8
H95A C95 H95B 107.7
C95 C96 P6 112.9(4)
C95 C96 H96A 109.0
P6 C96 H96A 109.0
C95 C96 H96B 109.0
P6 C96 H96B 109.0
H96A C96 H96B 107.8
C76 C99 H99A 109.5
C76 C99 H99B 109.5
H99A C99 H99B 109.5
C76 C99 H99C 109.5
H99A C99 H99C 109.5
H99B C99 H99C 109.5

loop_
_geom_bond_atom_site_label_1
_geom_bond_atom_site_label_2
_geom_bond_distance
Pt1 C1 2.038(5)
Pt1 C2 2.044(5)
Pt1 P1 2.2744(13)
Pt1 P2 2.2913(13)
P1 C31 1.858(5)
P1 C15 1.895(5)
P1 C19 1.906(5)
P2 C32 1.862(5)
P2 C27 1.882(5)
P2 C23 1.884(5)
C1 C2 1.304(7)
C1 C3 1.454(7)
C2 C9 1.463(7)
C3 C4 1.378(8)
C3 C8 1.428(8)
C4 C5 1.389(8)
C4 H4A 0.9500
C5 C6 1.383(9)
C5 H5A 0.9500
C6 C7 1.362(9)
C6 F1 1.366(6)
C7 C8 1.381(8)
C7 H7A 0.9500
C8 H8A 0.9500
C9 C10 1.395(8)
C9 C14 1.396(8)
C10 C11 1.385(8)
C10 H10A 0.9500
C11 C12 1.361(9)
C11 H11A 0.9500
C12 C13 1.416(8)
C12 C97 1.487(8)
C13 C14 1.392(8)
C13 H13A 0.9500
C14 H14A 0.9500
C15 C17 1.520(7)
C15 C16 1.524(8)
C15 C18 1.543(7)
C16 H16A 0.9800
C16 H16B 0.9800
C16 H16C 0.9800
C17 H17A 0.9800
C17 H17B 0.9800
C17 H17C 0.9800
C18 H18A 0.9800
C18 H18B 0.9800
C18 H18C 0.9800
C19 C22 1.514(8)
C19 C21 1.528(8)
C19 C20 1.537(7)
C20 H20A 0.9800
C20 H20B 0.9800
C20 H20C 0.9800
C21 H21A 0.9800
C21 H21B 0.9800
C21 H21C 0.9800
C22 H22A 0.9800
C22 H22B 0.9800
C22 H22C 0.9800
C23 C24 1.533(8)
C23 C26 1.538(8)
C23 C25 1.549(8)
C24 H24A 0.9800
C24 H24B 0.9800
C24 H24C 0.9800
C25 H25A 0.9800
C25 H25B 0.9800
C25 H25C 0.9800
C26 H26A 0.9800
C26 H26B 0.9800
C26 H26C 0.9800
C27 C30 1.527(8)
C27 C28 1.535(8)
C27 C29 1.539(8)
C28 H28A 0.9800
C28 H28B 0.9800
C28 H28C 0.9800
C29 H29A 0.9800
C29 H29B 0.9800
C29 H29C 0.9800
C30 H30A 0.9800
C30 H30B 0.9800
C30 H30C 0.9800
C31 C32 1.553(7)
C31 H31A 0.9900
C31 H31B 0.9900
C32 H32A 0.9900
C32 H32B 0.9900
C97 H97D 0.9800
C97 H97E 0.9800
C97 H97F 0.9800
Pt2 C33 2.042(5)
Pt2 C34 2.057(5)
Pt2 P4 2.2738(13)
Pt2 P3 2.2830(14)
P3 C63 1.855(5)
P3 C51 1.888(6)
P3 C47 1.896(6)
P4 C64 1.851(5)
P4 C59 1.889(6)
P4 C55 1.897(5)
C33 C34 1.290(7)
C33 C35 1.460(7)
C34 C41 1.463(7)
C35 C40 1.390(8)
C35 C36 1.390(7)
C36 C37 1.395(8)
C36 H36A 0.9500
C37 C38 1.348(9)
C37 H37A 0.9500
C38 F2 1.371(6)
C38 C39 1.378(9)
C39 C40 1.391(8)
C39 H39A 0.9500
C40 H40A 0.9500
C41 C42 1.393(7)
C41 C46 1.395(7)
C42 C43 1.390(8)
C42 H42A 0.9500
C43 C44 1.381(8)
C43 H43A 0.9500
C44 C45 1.398(8)
C44 C98 1.476(8)
C45 C46 1.376(8)
C45 H45A 0.9500
C46 H46A 0.9500
C47 C50 1.527(8)
C47 C48 1.531(8)
C47 C49 1.543(8)
C48 H48A 0.9800
C48 H48B 0.9800
C48 H48C 0.9800
C49 H49A 0.9800
C49 H49B 0.9800
C49 H49C 0.9800
C50 H50A 0.9800
C50 H50B 0.9800
C50 H50C 0.9800
C51 C53 1.526(9)
C51 C54 1.534(8)
C51 C52 1.544(8)
C52 H52A 0.9800
C52 H52B 0.9800
C52 H52C 0.9800
C53 H53A 0.9800
C53 H53B 0.9800
C53 H53C 0.9800
C54 H54A 0.9800
C54 H54B 0.9800
C54 H54C 0.9800
C55 C58 1.532(8)
C55 C57 1.534(7)
C55 C56 1.542(8)
C56 H56A 0.9800
C56 H56B 0.9800
C56 H56C 0.9800
C57 H57A 0.9800
C57 H57B 0.9800
C57 H57C 0.9800
C58 H58A 0.9800
C58 H58B 0.9800
C58 H58C 0.9800
C59 C61 1.529(8)
C59 C62 1.533(8)
C59 C60 1.540(8)
C60 H60A 0.9800
C60 H60B 0.9800
C60 H60C 0.9800
C61 H61A 0.9800
C61 H61B 0.9800
C61 H61C 0.9800
C62 H62A 0.9800
C62 H62B 0.9800
C62 H62C 0.9800
C63 C64 1.544(8)
C63 H63A 0.9900
C63 H63B 0.9900
C64 H64A 0.9900
C64 H64B 0.9900
C98 H98D 0.9800
C98 H98E 0.9800
C98 H98F 0.9800
Pt3 C66 2.040(6)
Pt3 C65 2.048(6)
Pt3 P6 2.2804(16)
Pt3 P5 2.2897(15)
P5 C95 1.853(6)
P5 C79 1.903(7)
P5 C83 1.914(7)
P6 C96 1.857(6)
P6 C87 1.884(7)
P6 C91 1.901(7)
C65 C66 1.300(8)
C65 C67 1.457(8)
C66 C73 1.469(8)
C67 C72 1.369(9)
C67 C68 1.390(9)
C68 C69 1.376(9)
C68 H68A 0.9500
C69 C70 1.377(10)
C69 H69A 0.9500
C70 C71 1.340(10)
C70 F3 1.367(7)
C71 C72 1.374(11)
C71 H71A 0.9500
C72 H72A 0.9500
C73 C78 1.377(9)
C73 C74 1.412(9)
C74 C75 1.360(9)
C74 H74A 0.9500
C75 C76 1.388(9)
C75 H75A 0.9500
C76 C77 1.358(10)
C76 C99 1.501(9)
C77 C78 1.383(10)
C77 H77A 0.9500
C78 H78A 0.9500
C79 C82 1.522(10)
C79 C81 1.538(10)
C79 C80 1.541(10)
C80 H80A 0.9800
C80 H80B 0.9800
C80 H80C 0.9800
C81 H81A 0.9800
C81 H81B 0.9800
C81 H81C 0.9800
C82 H82A 0.9800
C82 H82B 0.9800
C82 H82C 0.9800
C83 C85 1.523(9)
C83 C86 1.528(11)
C83 C84 1.530(10)
C84 H84A 0.9800
C84 H84B 0.9800
C84 H84C 0.9800
C85 H85A 0.9800
C85 H85B 0.9800
C85 H85C 0.9800
C86 H86A 0.9800
C86 H86B 0.9800
C86 H86C 0.9800
C87 C88 1.517(10)
C87 C90 1.520(10)
C87 C89 1.538(10)
C88 H88A 0.9800
C88 H88B 0.9800
C88 H88C 0.9800
C89 H89A 0.9800
C89 H89B 0.9800
C89 H89C 0.9800
C90 H90A 0.9800
C90 H90B 0.9800
C90 H90C 0.9800
C91 C94 1.515(10)
C91 C93 1.524(9)
C91 C92 1.556(10)
C92 H92A 0.9800
C92 H92B 0.9800
C92 H92C 0.9800
C93 H93A 0.9800
C93 H93B 0.9800
C93 H93C 0.9800
C94 H94A 0.9800
C94 H94B 0.9800
C94 H94C 0.9800
C95 C96 1.526(8)
C95 H95A 0.9900
C95 H95B 0.9900
C96 H96A 0.9900
C96 H96B 0.9900
C99 H99A 0.9800
C99 H99B 0.9800
C99 H99C 0.9800

loop_
_geom_torsion_atom_site_label_1
_geom_torsion_atom_site_label_2
_geom_torsion_atom_site_label_3
_geom_torsion_atom_site_label_4
_geom_torsion
C1 Pt1 P1 C31 -159.5(2)
C2 Pt1 P1 C31 -149.7(3)
P2 Pt1 P1 C31 13.83(18)
C1 Pt1 P1 C15 -47.1(2)
C2 Pt1 P1 C15 -37.3(3)
P2 Pt1 P1 C15 126.21(19)
C1 Pt1 P1 C19 81.6(3)
C2 Pt1 P1 C19 91.4(4)
P2 Pt1 P1 C19 -105.1(2)
C1 Pt1 P2 C32 166.6(4)
C2 Pt1 P2 C32 173.4(2)
P1 Pt1 P2 C32 3.23(18)
C1 Pt1 P2 C27 -79.0(4)
C2 Pt1 P2 C27 -72.1(3)
P1 Pt1 P2 C27 117.7(2)
C1 Pt1 P2 C23 52.3(4)
C2 Pt1 P2 C23 59.2(3)
P1 Pt1 P2 C23 -111.0(2)
P1 Pt1 C1 C2 171.6(3)
P2 Pt1 C1 C2 9.7(6)
C2 Pt1 C1 C3 -174.5(9)
P1 Pt1 C1 C3 -2.9(7)
P2 Pt1 C1 C3 -164.9(5)
C3 C1 C2 C9 -4.5(14)
Pt1 C1 C2 C9 -179.5(8)
C3 C1 C2 Pt1 175.0(8)
P1 Pt1 C2 C1 -15.2(5)
P2 Pt1 C2 C1 -175.8(3)
C1 Pt1 C2 C9 179.3(10)
P1 Pt1 C2 C9 164.1(6)
P2 Pt1 C2 C9 3.5(9)
C2 C1 C3 C4 119.0(8)
Pt1 C1 C3 C4 -69.5(9)
C2 C1 C3 C8 -62.4(10)
Pt1 C1 C3 C8 109.1(7)
C8 C3 C4 C5 -0.5(8)
C1 C3 C4 C5 178.1(5)
C3 C4 C5 C6 0.0(9)
C4 C5 C6 C7 -0.2(10)
C4 C5 C6 F1 -178.1(5)
F1 C6 C7 C8 178.7(6)
C5 C6 C7 C8 0.8(10)
C6 C7 C8 C3 -1.3(9)
C4 C3 C8 C7 1.1(8)
C1 C3 C8 C7 -177.5(5)
C1 C2 C9 C10 -150.0(7)
Pt1 C2 C9 C10 31.0(11)
C1 C2 C9 C14 26.6(10)
Pt1 C2 C9 C14 -152.4(6)
C14 C9 C10 C11 -1.1(9)
C2 C9 C10 C11 175.7(6)
C9 C10 C11 C12 -1.2(10)
C10 C11 C12 C13 2.8(10)
C10 C11 C12 C97 -176.5(6)
C11 C12 C13 C14 -2.2(9)
C97 C12 C13 C14 177.1(6)
C12 C13 C14 C9 0.1(9)
C10 C9 C14 C13 1.6(9)
C2 C9 C14 C13 -175.2(5)
C31 P1 C15 C17 79.7(4)
C19 P1 C15 C17 -169.8(4)
Pt1 P1 C15 C17 -35.5(4)
C31 P1 C15 C16 -163.0(4)
C19 P1 C15 C16 -52.5(4)
Pt1 P1 C15 C16 81.8(4)
C31 P1 C15 C18 -39.2(4)
C19 P1 C15 C18 71.3(4)
Pt1 P1 C15 C18 -154.4(3)
C31 P1 C19 C22 69.7(5)
C15 P1 C19 C22 -39.3(5)
Pt1 P1 C19 C22 -170.1(4)
C31 P1 C19 C21 -165.5(4)
C15 P1 C19 C21 85.6(4)
Pt1 P1 C19 C21 -45.3(4)
C31 P1 C19 C20 -51.0(4)
C15 P1 C19 C20 -159.9(4)
Pt1 P1 C19 C20 69.2(4)
C32 P2 C23 C24 -53.4(4)
C27 P2 C23 C24 -161.1(4)
Pt1 P2 C23 C24 62.8(4)
C32 P2 C23 C26 67.1(5)
C27 P2 C23 C26 -40.6(5)
Pt1 P2 C23 C26 -176.6(4)
C32 P2 C23 C25 -169.0(4)
C27 P2 C23 C25 83.3(4)
Pt1 P2 C23 C25 -52.7(4)
C32 P2 C27 C30 78.1(4)
C23 P2 C27 C30 -172.6(4)
Pt1 P2 C27 C30 -39.5(5)
C32 P2 C27 C28 -40.3(4)
C23 P2 C27 C28 69.0(4)
Pt1 P2 C27 C28 -157.9(3)
C32 P2 C27 C29 -163.8(4)
C23 P2 C27 C29 -54.5(5)
Pt1 P2 C27 C29 78.6(5)
C15 P1 C31 C32 -151.5(4)
C19 P1 C31 C32 95.6(4)
Pt1 P1 C31 C32 -32.3(4)
P1 C31 C32 P2 36.7(5)
C27 P2 C32 C31 -150.0(4)
C23 P2 C32 C31 96.5(4)
Pt1 P2 C32 C31 -24.1(4)
C33 Pt2 P3 C63 -168.2(2)
C34 Pt2 P3 C63 -159.8(3)
P4 Pt2 P3 C63 11.1(2)
C33 Pt2 P3 C51 73.6(3)
C34 Pt2 P3 C51 82.0(4)
P4 Pt2 P3 C51 -107.1(2)
C33 Pt2 P3 C47 -55.0(3)
C34 Pt2 P3 C47 -46.6(4)
P4 Pt2 P3 C47 124.3(2)
C33 Pt2 P4 C64 -175.5(4)
C34 Pt2 P4 C64 -179.1(3)
P3 Pt2 P4 C64 6.1(2)
C33 Pt2 P4 C59 -61.8(4)
C34 Pt2 P4 C59 -65.4(3)
P3 Pt2 P4 C59 119.8(2)
C33 Pt2 P4 C55 68.2(4)
C34 Pt2 P4 C55 64.6(3)
P3 Pt2 P4 C55 -110.2(2)
P4 Pt2 C33 C34 -5.1(6)
P3 Pt2 C33 C34 173.1(3)
C34 Pt2 C33 C35 -179.0(9)
P4 Pt2 C33 C35 175.9(5)
P3 Pt2 C33 C35 -5.9(8)
C35 C33 C34 C41 6.6(12)
Pt2 C33 C34 C41 -172.5(7)
C35 C33 C34 Pt2 179.1(8)
P4 Pt2 C34 C33 177.7(3)
P3 Pt2 C34 C33 -12.8(5)
C33 Pt2 C34 C41 168.6(10)
P4 Pt2 C34 C41 -13.7(9)
P3 Pt2 C34 C41 155.7(6)
C34 C33 C35 C40 -91.3(9)
Pt2 C33 C35 C40 87.2(9)
C34 C33 C35 C36 86.4(9)
Pt2 C33 C35 C36 -95.1(8)
C40 C35 C36 C37 2.5(8)
C33 C35 C36 C37 -175.3(5)
C35 C36 C37 C38 -0.8(9)
C36 C37 C38 F2 178.5(5)
C36 C37 C38 C39 -0.4(9)
C37 C38 C39 C40 -0.3(10)
F2 C38 C39 C40 -179.1(5)
C36 C35 C40 C39 -3.2(9)
C33 C35 C40 C39 174.6(6)
C38 C39 C40 C35 2.1(10)
C33 C34 C41 C42 174.3(6)
Pt2 C34 C41 C42 9.8(11)
C33 C34 C41 C46 -2.4(9)
Pt2 C34 C41 C46 -166.8(6)
C46 C41 C42 C43 1.7(8)
C34 C41 C42 C43 -175.1(5)
C41 C42 C43 C44 -0.7(9)
C42 C43 C44 C45 -1.1(8)
C42 C43 C44 C98 179.2(5)
C43 C44 C45 C46 1.8(9)
C98 C44 C45 C46 -178.4(6)
C44 C45 C46 C41 -0.9(9)
C42 C41 C46 C45 -0.9(8)
C34 C41 C46 C45 176.0(5)
C63 P3 C47 C50 77.9(4)
C51 P3 C47 C50 -170.7(4)
Pt2 P3 C47 C50 -38.0(4)
C63 P3 C47 C48 -164.5(4)
C51 P3 C47 C48 -53.2(5)
Pt2 P3 C47 C48 79.5(4)
C63 P3 C47 C49 -40.6(5)
C51 P3 C47 C49 70.7(5)
Pt2 P3 C47 C49 -156.6(4)
C63 P3 C51 C53 -50.1(5)
C47 P3 C51 C53 -160.3(4)
Pt2 P3 C51 C53 69.5(4)
C63 P3 C51 C54 69.7(5)
C47 P3 C51 C54 -40.4(5)
Pt2 P3 C51 C54 -170.6(4)
C63 P3 C51 C52 -165.7(4)
C47 P3 C51 C52 84.2(5)
Pt2 P3 C51 C52 -46.1(5)
C64 P4 C55 C58 -169.3(4)
C59 P4 C55 C58 81.8(4)
Pt2 P4 C55 C58 -50.8(4)
C64 P4 C55 C57 66.3(5)
C59 P4 C55 C57 -42.6(5)
Pt2 P4 C55 C57 -175.2(3)
C64 P4 C55 C56 -53.7(4)
C59 P4 C55 C56 -162.6(4)
Pt2 P4 C55 C56 64.8(4)
C64 P4 C59 C61 -44.9(5)
C55 P4 C59 C61 65.1(5)
Pt2 P4 C59 C61 -161.8(4)
C64 P4 C59 C62 -169.7(4)
C55 P4 C59 C62 -59.7(5)
Pt2 P4 C59 C62 73.4(4)
C64 P4 C59 C60 74.8(4)
C55 P4 C59 C60 -175.2(4)
Pt2 P4 C59 C60 -42.1(4)
C51 P3 C63 C64 95.7(4)
C47 P3 C63 C64 -149.7(4)
Pt2 P3 C63 C64 -30.2(4)
P3 C63 C64 P4 36.9(5)
C59 P4 C64 C63 -148.5(4)
C55 P4 C64 C63 97.3(4)
Pt2 P4 C64 C63 -26.6(4)
C66 Pt3 P5 C95 -170.8(5)
C65 Pt3 P5 C95 -170.3(3)
P6 Pt3 P5 C95 7.9(2)
C66 Pt3 P5 C79 -57.4(5)
C65 Pt3 P5 C79 -56.9(3)
P6 Pt3 P5 C79 121.2(2)
C66 Pt3 P5 C83 74.4(5)
C65 Pt3 P5 C83 74.9(3)
P6 Pt3 P5 C83 -107.0(3)
C66 Pt3 P6 C96 -171.9(3)
C65 Pt3 P6 C96 -174.7(4)
P5 Pt3 P6 C96 8.7(2)
C66 Pt3 P6 C87 71.5(3)
C65 Pt3 P6 C87 68.6(5)
P5 Pt3 P6 C87 -108.0(3)
C66 Pt3 P6 C91 -58.1(3)
C65 Pt3 P6 C91 -61.0(5)
P5 Pt3 P6 C91 122.5(3)
P6 Pt3 C65 C66 4.3(7)
P5 Pt3 C65 C66 -179.6(3)
C66 Pt3 C65 C67 174.2(12)
P6 Pt3 C65 C67 178.5(7)
P5 Pt3 C65 C67 -5.5(10)
C67 C65 C66 C73 -3.7(17)
Pt3 C65 C66 C73 171.8(10)
C67 C65 C66 Pt3 -175.4(9)
P6 Pt3 C66 C65 -177.8(3)
P5 Pt3 C66 C65 0.8(7)
C65 Pt3 C66 C73 -170.7(11)
P6 Pt3 C66 C73 11.5(10)
P5 Pt3 C66 C73 -169.9(6)
C66 C65 C67 C72 -34.2(13)
Pt3 C65 C67 C72 154.3(8)
C66 C65 C67 C68 145.7(9)
Pt3 C65 C67 C68 -25.8(13)
C72 C67 C68 C69 2.3(11)
C65 C67 C68 C69 -177.6(7)
C67 C68 C69 C70 -1.7(11)
C68 C69 C70 C71 -0.3(12)
C68 C69 C70 F3 -180.0(6)
F3 C70 C71 C72 -178.8(8)
C69 C70 C71 C72 1.6(14)
C68 C67 C72 C71 -1.0(13)
C65 C67 C72 C71 178.9(8)
C70 C71 C72 C67 -0.9(15)
C65 C66 C73 C78 72.9(13)
Pt3 C66 C73 C78 -121.3(9)
C65 C66 C73 C74 -105.3(11)
Pt3 C66 C73 C74 60.5(11)
C78 C73 C74 C75 -1.4(11)
C66 C73 C74 C75 176.9(7)
C73 C74 C75 C76 1.3(12)
C74 C75 C76 C77 -0.1(11)
C74 C75 C76 C99 -179.4(7)
C75 C76 C77 C78 -1.0(13)
C99 C76 C77 C78 178.3(8)
C74 C73 C78 C77 0.3(13)
C66 C73 C78 C77 -177.9(8)
C76 C77 C78 C73 0.9(15)
C95 P5 C79 C82 -173.4(6)
C83 P5 C79 C82 -64.7(7)
Pt3 P5 C79 C82 70.6(6)
C95 P5 C79 C81 -47.8(6)
C83 P5 C79 C81 60.9(6)
Pt3 P5 C79 C81 -163.9(5)
C95 P5 C79 C80 71.3(5)
C83 P5 C79 C80 180.0(5)
Pt3 P5 C79 C80 -44.8(5)
C95 P5 C83 C85 64.6(6)
C79 P5 C83 C85 -43.8(7)
Pt3 P5 C83 C85 -178.2(5)
C95 P5 C83 C86 -55.2(5)
C79 P5 C83 C86 -163.5(5)
Pt3 P5 C83 C86 62.0(5)
C95 P5 C83 C84 -171.5(5)
C79 P5 C83 C84 80.1(6)
Pt3 P5 C83 C84 -54.3(6)
C96 P6 C87 C88 70.9(6)
C91 P6 C87 C88 -37.0(6)
Pt3 P6 C87 C88 -170.7(5)
C96 P6 C87 C90 -162.8(5)
C91 P6 C87 C90 89.3(6)
Pt3 P6 C87 C90 -44.4(6)
C96 P6 C87 C89 -47.4(6)
C91 P6 C87 C89 -155.3(5)
Pt3 P6 C87 C89 71.0(6)
C96 P6 C91 C94 -38.7(6)
C87 P6 C91 C94 71.0(6)
Pt3 P6 C91 C94 -155.6(5)
C96 P6 C91 C93 82.9(5)
C87 P6 C91 C93 -167.4(5)
Pt3 P6 C91 C93 -34.0(6)
C96 P6 C91 C92 -163.7(5)
C87 P6 C91 C92 -54.0(6)
Pt3 P6 C91 C92 79.4(5)
C79 P5 C95 C96 -149.7(5)
C83 P5 C95 C96 96.5(5)
Pt3 P5 C95 C96 -27.6(5)
P5 C95 C96 P6 36.5(6)
C87 P6 C96 C95 96.1(5)
C91 P6 C96 C95 -151.5(5)
Pt3 P6 C96 C95 -28.1(5)
